data_4030672
loop_
_publ_author_name
'Tang, Jian'
'Grampp, G\"unter'
'Liu, Yun'
'Wang, Bing-Xiang'
'Tao, Fei-Fei'
'Wang, Li-Jun'
'Liang, Xue-Zheng'
'Xiao, Hui-Quan'
'Shen, Yong-Miao'

_publ_section_title
;
 Visible Light Mediated Cyclization of Tertiary Anilines with Maleimides
 Using Nickel(II) Oxide Surface-Modified Titanium Dioxide Catalyst.
;
_journal_issue 5
_journal_name_full 'The Journal of organic chemistry'
_journal_page_first 2724
_journal_page_last 2732
_journal_paper_doi 10.1021/jo502901h
_journal_volume 80
_journal_year 2015
_chemical_absolute_configuration unk
_chemical_formula_moiety 'C13 H14 N2 O2'
_chemical_formula_sum 'C13 H14 N2 O2'
_chemical_formula_weight 230.26
_chemical_name_systematic
; 
 ? 
;
_space_group_IT_number 19
_symmetry_cell_setting orthorhombic
_symmetry_space_group_name_Hall 'P 2ac 2ab'
_symmetry_space_group_name_H-M 'P 21 21 21'
_atom_sites_solution_hydrogens geom
_atom_sites_solution_primary direct
_atom_sites_solution_secondary difmap
_audit_creation_method SHELXL-97
_cell_angle_alpha 90.00
_cell_angle_beta 90.00
_cell_angle_gamma 90.00
_cell_formula_units_Z 4
_cell_length_a 7.9707(19)
_cell_length_b 8.873(2)
_cell_length_c 16.273(4)
_cell_measurement_reflns_used 957
_cell_measurement_temperature 296(2)
_cell_measurement_theta_max 20.67
_cell_measurement_theta_min 2.85
_cell_volume 1150.9(5)
_computing_structure_refinement 'SHELXL-97 (Sheldrick, 2008)'
_computing_structure_solution 'SHELXS-97 (Sheldrick, 2008)'
_diffrn_ambient_temperature 296(2)
_diffrn_measured_fraction_theta_full 0.987
_diffrn_measured_fraction_theta_max 0.987
_diffrn_radiation_monochromator graphite
_diffrn_radiation_source 'fine-focus sealed tube'
_diffrn_radiation_type MoK\a
_diffrn_radiation_wavelength 0.71073
_diffrn_reflns_av_R_equivalents 0.0436
_diffrn_reflns_av_sigmaI/netI 0.0669
_diffrn_reflns_limit_h_max 10
_diffrn_reflns_limit_h_min -4
_diffrn_reflns_limit_k_max 11
_diffrn_reflns_limit_k_min -11
_diffrn_reflns_limit_l_max 16
_diffrn_reflns_limit_l_min -20
_diffrn_reflns_number 5398
_diffrn_reflns_theta_full 26.65
_diffrn_reflns_theta_max 26.65
_diffrn_reflns_theta_min 2.50
_exptl_absorpt_coefficient_mu 0.091
_exptl_absorpt_correction_T_max 0.9820
_exptl_absorpt_correction_T_min 0.9793
_exptl_absorpt_correction_type multi-scan
_exptl_absorpt_process_details 'SADABS (Bruker, 2000)'
_exptl_crystal_density_diffrn 1.329
_exptl_crystal_density_method 'not measured'
_exptl_crystal_F_000 488
_exptl_crystal_size_max 0.23
_exptl_crystal_size_mid 0.21
_exptl_crystal_size_min 0.20
_refine_diff_density_max 0.128
_refine_diff_density_min -0.158
_refine_diff_density_rms 0.034
_refine_ls_abs_structure_details 'Flack H D (1983), Acta Cryst. A39, 876-881'
_refine_ls_abs_structure_Flack 0(2)
_refine_ls_extinction_coef 0.030(2)
_refine_ls_extinction_expression Fc^*^=kFc[1+0.001xFc^2^\l^3^/sin(2\q)]^-1/4^
_refine_ls_extinction_method SHELXL
_refine_ls_goodness_of_fit_ref 1.006
_refine_ls_hydrogen_treatment constr
_refine_ls_matrix_type full
_refine_ls_number_parameters 157
_refine_ls_number_reflns 2358
_refine_ls_number_restraints 0
_refine_ls_restrained_S_all 1.006
_refine_ls_R_factor_all 0.0817
_refine_ls_R_factor_gt 0.0433
_refine_ls_shift/su_max 0.000
_refine_ls_shift/su_mean 0.000
_refine_ls_structure_factor_coef Fsqd
_refine_ls_weighting_details 'calc w=1/[\s^2^(Fo^2^)+(0.0300P)^2^+0.0000P] where P=(Fo^2^+2Fc^2^)/3'
_refine_ls_weighting_scheme calc
_refine_ls_wR_factor_gt 0.0793
_refine_ls_wR_factor_ref 0.0921
_reflns_number_gt 1518
_reflns_number_total 2358
_reflns_threshold_expression >2sigma(I)
_cod_data_source_file jo502901h_si_002.cif
_cod_data_source_block 2
_cod_depositor_comments
;
The following automatic conversions were performed:

'_symmetry_cell_setting' value 'Orthorhombic' changed to
'orthorhombic' according to
/usr/data/users/saulius/crontab/automatic-downloads/rss-feeds/ACS/lib/dictionaries/cif_core.dic
dictionary named 'cif_core.dic' version 2.4.2 from 2011-04-26.

Automatic conversion script
Id: cif_fix_values 3008 2015-01-20 13:52:24Z robertas 

 Adding full bibliography for 4030670--4030672.cif.
;
_cod_original_sg_symbol_H-M 'P2(1)2(1)2(1) '
_cod_database_code 4030672

loop_
_symmetry_equiv_pos_as_xyz
'x, y, z'
'-x+1/2, -y, z+1/2'
'-x, y+1/2, -z+1/2'
'x+1/2, -y+1/2, -z'

loop_
_atom_site_label
_atom_site_type_symbol
_atom_site_fract_x
_atom_site_fract_y
_atom_site_fract_z
_atom_site_U_iso_or_equiv
_atom_site_adp_type
_atom_site_occupancy
_atom_site_symmetry_multiplicity
_atom_site_calc_flag
_atom_site_refinement_flags
C1 C 0.4008(3) 0.2312(3) 0.80499(15) 0.0427(6) Uani 1 1 d .
C2 C 0.5010(3) 0.3168(3) 0.74054(13) 0.0379(6) Uani 1 1 d .
H2 H 0.4511 0.4166 0.7323 0.046 Uiso 1 1 calc R
C3 C 0.6750(3) 0.3342(3) 0.77994(14) 0.0406(6) Uani 1 1 d .
H3 H 0.6925 0.4402 0.7946 0.049 Uiso 1 1 calc R
C4 C 0.6675(3) 0.2416(3) 0.85736(15) 0.0484(6) Uani 1 1 d .
C5 C 0.4494(4) 0.1094(4) 0.94104(16) 0.0722(9) Uani 1 1 d .
H5A H 0.5054 0.0138 0.9436 0.108 Uiso 1 1 calc R
H5B H 0.3304 0.0937 0.9381 0.108 Uiso 1 1 calc R
H5C H 0.4757 0.1669 0.9893 0.108 Uiso 1 1 calc R
C6 C 0.6335(3) 0.1378(2) 0.63933(14) 0.0337(6) Uani 1 1 d .
C7 C 0.4987(3) 0.2311(2) 0.66069(13) 0.0343(5) Uani 1 1 d .
C8 C 0.3587(3) 0.2376(3) 0.61066(14) 0.0457(6) Uani 1 1 d .
H8 H 0.2705 0.3012 0.6247 0.055 Uiso 1 1 calc R
C9 C 0.3476(4) 0.1516(3) 0.54042(15) 0.0532(7) Uani 1 1 d .
H9 H 0.2537 0.1587 0.5067 0.064 Uiso 1 1 calc R
C10 C 0.4766(3) 0.0552(3) 0.52052(15) 0.0526(7) Uani 1 1 d .
H10 H 0.4677 -0.0058 0.4743 0.063 Uiso 1 1 calc R
C11 C 0.6188(3) 0.0485(3) 0.56858(14) 0.0430(6) Uani 1 1 d .
H11 H 0.7059 -0.0159 0.5539 0.052 Uiso 1 1 calc R
C12 C 0.8163(3) 0.2831(3) 0.72533(14) 0.0466(7) Uani 1 1 d .
H12A H 0.8336 0.3562 0.6818 0.056 Uiso 1 1 calc R
H12B H 0.9190 0.2762 0.7571 0.056 Uiso 1 1 calc R
C13 C 0.9251(3) 0.0572(3) 0.65817(17) 0.0588(8) Uani 1 1 d .
H13A H 0.9586 0.1012 0.6068 0.088 Uiso 1 1 calc R
H13B H 0.8987 -0.0473 0.6500 0.088 Uiso 1 1 calc R
H13C H 1.0152 0.0660 0.6971 0.088 Uiso 1 1 calc R
N1 N 0.5051(3) 0.1913(2) 0.86827(12) 0.0452(5) Uani 1 1 d .
N2 N 0.7774(2) 0.1361(2) 0.68950(11) 0.0400(5) Uani 1 1 d .
O1 O 0.2533(2) 0.1976(2) 0.80210(10) 0.0667(6) Uani 1 1 d .
O2 O 0.7816(2) 0.2127(2) 0.90369(11) 0.0746(6) Uani 1 1 d .

loop_
_atom_site_aniso_label
_atom_site_aniso_U_11
_atom_site_aniso_U_22
_atom_site_aniso_U_33
_atom_site_aniso_U_23
_atom_site_aniso_U_13
_atom_site_aniso_U_12
C1 0.0445(15) 0.0378(15) 0.0458(15) -0.0072(13) 0.0052(13) 0.0026(13)
C2 0.0403(13) 0.0304(13) 0.0431(14) 0.0001(11) -0.0042(12) 0.0010(11)
C3 0.0425(14) 0.0327(14) 0.0467(15) -0.0073(12) -0.0068(12) -0.0054(11)
C4 0.0527(16) 0.0502(16) 0.0423(15) -0.0090(14) -0.0058(13) 0.0020(13)
C5 0.096(2) 0.068(2) 0.0525(18) 0.0121(16) 0.0199(17) 0.0035(18)
C6 0.0373(13) 0.0273(13) 0.0366(13) 0.0051(11) 0.0026(12) -0.0075(10)
C7 0.0382(13) 0.0277(12) 0.0371(12) 0.0057(11) -0.0039(11) -0.0037(11)
C8 0.0431(14) 0.0406(16) 0.0532(16) 0.0055(14) -0.0100(13) 0.0015(12)
C9 0.0547(17) 0.0549(18) 0.0499(17) 0.0076(14) -0.0192(14) -0.0053(15)
C10 0.0663(19) 0.0511(18) 0.0404(16) -0.0021(14) -0.0030(15) -0.0142(16)
C11 0.0470(15) 0.0406(15) 0.0413(16) -0.0034(12) 0.0042(13) -0.0019(12)
C12 0.0415(14) 0.0438(16) 0.0544(16) 0.0016(13) -0.0034(13) -0.0090(12)
C13 0.0395(15) 0.0611(19) 0.076(2) -0.0032(16) 0.0011(15) 0.0109(13)
N1 0.0572(13) 0.0412(12) 0.0372(12) -0.0036(10) 0.0028(12) -0.0004(11)
N2 0.0341(11) 0.0385(11) 0.0474(13) -0.0020(10) -0.0004(10) 0.0023(9)
O1 0.0440(11) 0.0849(14) 0.0713(13) -0.0079(10) 0.0083(10) -0.0123(11)
O2 0.0716(13) 0.0983(17) 0.0541(11) 0.0002(11) -0.0233(11) 0.0080(13)

loop_
_atom_type_symbol
_atom_type_description
_atom_type_scat_dispersion_real
_atom_type_scat_dispersion_imag
_atom_type_scat_source
C C 0.0033 0.0016 'International Tables Vol C Tables 4.2.6.8 and 6.1.1.4'
H H 0.0000 0.0000 'International Tables Vol C Tables 4.2.6.8 and 6.1.1.4'
N N 0.0061 0.0033 'International Tables Vol C Tables 4.2.6.8 and 6.1.1.4'
O O 0.0106 0.0060 'International Tables Vol C Tables 4.2.6.8 and 6.1.1.4'

loop_
_geom_angle_atom_site_label_1
_geom_angle_atom_site_label_2
_geom_angle_atom_site_label_3
_geom_angle
O1 C1 N1 123.6(2)
O1 C1 C2 127.2(2)
N1 C1 C2 109.2(2)
C7 C2 C1 109.68(18)
C7 C2 C3 114.98(19)
C1 C2 C3 103.69(18)
C7 C2 H2 109.4
C1 C2 H2 109.4
C3 C2 H2 109.4
C12 C3 C4 111.1(2)
C12 C3 C2 113.51(18)
C4 C3 C2 104.97(19)
C12 C3 H3 109.1
C4 C3 H3 109.1
C2 C3 H3 109.1
O2 C4 N1 123.8(2)
O2 C4 C3 127.4(2)
N1 C4 C3 108.7(2)
N1 C5 H5A 109.5
N1 C5 H5B 109.5
H5A C5 H5B 109.5
N1 C5 H5C 109.5
H5A C5 H5C 109.5
H5B C5 H5C 109.5
C7 C6 C11 118.3(2)
C7 C6 N2 119.19(19)
C11 C6 N2 122.5(2)
C8 C7 C6 119.9(2)
C8 C7 C2 119.8(2)
C6 C7 C2 120.2(2)
C9 C8 C7 121.2(2)
C9 C8 H8 119.4
C7 C8 H8 119.4
C10 C9 C8 119.4(3)
C10 C9 H9 120.3
C8 C9 H9 120.3
C9 C10 C11 120.5(2)
C9 C10 H10 119.7
C11 C10 H10 119.7
C10 C11 C6 120.7(2)
C10 C11 H11 119.7
C6 C11 H11 119.7
N2 C12 C3 110.23(19)
N2 C12 H12A 109.6
C3 C12 H12A 109.6
N2 C12 H12B 109.6
C3 C12 H12B 109.6
H12A C12 H12B 108.1
N2 C13 H13A 109.5
N2 C13 H13B 109.5
H13A C13 H13B 109.5
N2 C13 H13C 109.5
H13A C13 H13C 109.5
H13B C13 H13C 109.5
C1 N1 C4 112.9(2)
C1 N1 C5 123.7(2)
C4 N1 C5 123.4(2)
C6 N2 C13 117.35(18)
C6 N2 C12 113.22(17)
C13 N2 C12 113.26(19)

loop_
_geom_bond_atom_site_label_1
_geom_bond_atom_site_label_2
_geom_bond_distance
C1 O1 1.214(3)
C1 N1 1.370(3)
C1 C2 1.521(3)
C2 C7 1.506(3)
C2 C3 1.536(3)
C2 H2 0.9800
C3 C12 1.505(3)
C3 C4 1.506(3)
C3 H3 0.9800
C4 O2 1.209(3)
C4 N1 1.381(3)
C5 N1 1.458(3)
C5 H5A 0.9600
C5 H5B 0.9600
C5 H5C 0.9600
C6 C7 1.400(3)
C6 C11 1.402(3)
C6 N2 1.408(3)
C7 C8 1.382(3)
C8 C9 1.377(3)
C8 H8 0.9300
C9 C10 1.376(3)
C9 H9 0.9300
C10 C11 1.379(3)
C10 H10 0.9300
C11 H11 0.9300
C12 N2 1.462(3)
C12 H12A 0.9700
C12 H12B 0.9700
C13 N2 1.462(3)
C13 H13A 0.9600
C13 H13B 0.9600
C13 H13C 0.9600
